data_4516676
loop_
_publ_author_name
'Lichtenberg, Crispin'
'Adelhardt, Mario'
'Gianetti, Thomas L.'
'Meyer, Karsten'
'de Bruin, Bas'
'Gr\"utzmacher, Hansj\"org'

_publ_section_title
;
 Low-Valent Iron Mono-Diazadiene Compounds: Electronic Structure and
 Catalytic Application
;
_journal_issue 10
_journal_name_full 'ACS Catalysis'
_journal_page_first 6230
_journal_paper_doi 10.1021/acscatal.5b01416
_journal_volume 5
_journal_year 2015
_chemical_formula_moiety 'C50 H39 Fe N2 P, C6 H14'
_chemical_formula_sum 'C56 H53 Fe N2 P'
_chemical_formula_weight 840.82
_space_group_crystal_system monoclinic
_space_group_IT_number 14
_space_group_name_Hall '-P 2ybc'
_space_group_name_H-M_alt 'P 1 21/c 1'
_atom_sites_solution_hydrogens geom
_atom_sites_solution_primary direct
_audit_creation_date 2015-04-16
_audit_creation_method
;
Olex2 1.2
(compiled 2015.01.26 svn.r3150 for OlexSys, GUI svn.r4998)
;
_cell_angle_alpha 90
_cell_angle_beta 93.471(6)
_cell_angle_gamma 90
_cell_formula_units_Z 4
_cell_length_a 16.7305(15)
_cell_length_b 14.4122(7)
_cell_length_c 17.4229(8)
_cell_measurement_reflns_used 5424
_cell_measurement_temperature 106.2(2)
_cell_measurement_theta_max 27.0350
_cell_measurement_theta_min 3.0630
_cell_volume 4193.4(5)
_computing_cell_refinement
;
CrysAlisPro, Agilent Technologies,
Version 1.171.36.28 (release 01-02-2013 CrysAlis171 .NET)
(compiled Feb  1 2013,16:14:44)
;
_computing_data_collection
;
CrysAlisPro, Agilent Technologies,
Version 1.171.36.28 (release 01-02-2013 CrysAlis171 .NET)
(compiled Feb  1 2013,16:14:44)
;
_computing_data_reduction
;
CrysAlisPro, Agilent Technologies,
Version 1.171.36.28 (release 01-02-2013 CrysAlis171 .NET)
(compiled Feb  1 2013,16:14:44)
;
_computing_molecular_graphics 'Olex2 (Dolomanov et al., 2009)'
_computing_publication_material 'Olex2 (Dolomanov et al., 2009)'
_computing_structure_refinement 'ShelXL (Sheldrick, 2008)'
_computing_structure_solution 'ShelXS (Sheldrick, 2008)'
_diffrn_ambient_temperature 106.2(2)
_diffrn_detector_area_resol_mean 16.0839
_diffrn_measured_fraction_theta_full 0.999
_diffrn_measured_fraction_theta_max 0.873
_diffrn_measurement_details
;
#__ type_ start__ end____ width___ exp.time_
  1 omega  -14.00   22.00   1.0000  120.0000
omega____ theta____ kappa____ phi______ frames
    -      -17.9802  -99.0000 -180.0000 36

#__ type_ start__ end____ width___ exp.time_
  2 omega  -50.00   80.00   1.0000  120.0000
omega____ theta____ kappa____ phi______ frames
    -       18.4490    0.0000   90.0000 130

#__ type_ start__ end____ width___ exp.time_
  3 omega    6.00   63.00   1.0000  120.0000
omega____ theta____ kappa____ phi______ frames
    -       18.4490   57.0000  120.0000 57

#__ type_ start__ end____ width___ exp.time_
  4 omega  -39.00   41.00   1.0000  120.0000
omega____ theta____ kappa____ phi______ frames
    -      -17.9802   57.0000    0.0000 80
;
_diffrn_measurement_device_type 'Xcalibur, Sapphire3'
_diffrn_measurement_method '\w scans'
_diffrn_orient_matrix_UB_11 0.0265339000
_diffrn_orient_matrix_UB_12 0.0366729000
_diffrn_orient_matrix_UB_13 0.0110789000
_diffrn_orient_matrix_UB_21 0.0330032000
_diffrn_orient_matrix_UB_22 -0.0276187000
_diffrn_orient_matrix_UB_23 -0.0097150000
_diffrn_orient_matrix_UB_31 -0.0034676000
_diffrn_orient_matrix_UB_32 0.0176610000
_diffrn_orient_matrix_UB_33 -0.0380385000
_diffrn_radiation_monochromator graphite
_diffrn_radiation_type MoK\a
_diffrn_radiation_wavelength 0.71073
_diffrn_reflns_av_R_equivalents 0.0672
_diffrn_reflns_av_unetI/netI 0.1068
_diffrn_reflns_Laue_measured_fraction_full 0.999
_diffrn_reflns_Laue_measured_fraction_max 0.873
_diffrn_reflns_limit_h_max 20
_diffrn_reflns_limit_h_min -22
_diffrn_reflns_limit_k_max 19
_diffrn_reflns_limit_k_min -19
_diffrn_reflns_limit_l_max 23
_diffrn_reflns_limit_l_min -18
_diffrn_reflns_number 26124
_diffrn_reflns_point_group_measured_fraction_full 0.999
_diffrn_reflns_point_group_measured_fraction_max 0.873
_diffrn_reflns_theta_full 26.000
_diffrn_reflns_theta_max 29.100
_diffrn_reflns_theta_min 2.819
_diffrn_source 'Enhance (Mo) X-ray Source'
_exptl_absorpt_coefficient_mu 0.440
_exptl_absorpt_correction_T_max 1.00000
_exptl_absorpt_correction_T_min 0.98022
_exptl_absorpt_correction_type multi-scan
_exptl_absorpt_process_details
;
CrysAlisPro, Agilent Technologies,
Version 1.171.36.28 (release 01-02-2013 CrysAlis171 .NET)
(compiled Feb  1 2013,16:14:44)
Empirical absorption correction using spherical harmonics,
 implemented in SCALE3 ABSPACK scaling algorithm.
;
_exptl_crystal_colour 'dark brown'
_exptl_crystal_density_diffrn 1.332
_exptl_crystal_description plate
_exptl_crystal_F_000 1776
_exptl_crystal_size_max 0.2
_exptl_crystal_size_mid 0.2
_exptl_crystal_size_min 0.02
_refine_diff_density_max 0.993
_refine_diff_density_min -0.567
_refine_diff_density_rms 0.100
_refine_ls_extinction_method none
_refine_ls_goodness_of_fit_ref 1.102
_refine_ls_hydrogen_treatment constr
_refine_ls_matrix_type full
_refine_ls_number_parameters 543
_refine_ls_number_reflns 9822
_refine_ls_number_restraints 28
_refine_ls_restrained_S_all 1.104
_refine_ls_R_factor_all 0.1173
_refine_ls_R_factor_gt 0.0785
_refine_ls_shift/su_max 0.000
_refine_ls_shift/su_mean 0.000
_refine_ls_structure_factor_coef Fsqd
_refine_ls_weighting_details 'w=1/[\s^2^(Fo^2^)+(0.0484P)^2^+7.1965P] where P=(Fo^2^+2Fc^2^)/3'
_refine_ls_weighting_scheme calc
_refine_ls_wR_factor_gt 0.1558
_refine_ls_wR_factor_ref 0.1723
_reflns_Friedel_coverage 0.000
_reflns_number_gt 6981
_reflns_number_total 9822
_reflns_threshold_expression 'I > 2\s(I)'
_cod_data_source_file cs5b01416_si_007.cif
_cod_data_source_block Compound4c
_cod_database_code 4516676
_chemical_oxdiff_formula Fe1N2C40H404P1
_shelx_space_group_comment
;
The symmetry employed for this shelxl refinement is uniquely defined
by the following loop, which should always be used as a source of
symmetry information in preference to the above space-group names.
They are only intended as comments.
;
_reflns_odcompleteness_completeness 99.82
_reflns_odcompleteness_iscentric 1
_reflns_odcompleteness_theta 26.32
_olex2_refinement_description
;
1. Fixed Uiso
 At 1.2 times of:
  All C(H) groups, All C(H,H) groups
 At 1.5 times of:
  All C(H,H,H) groups
2. Restrained distances
 C55-C54
 1.54 with sigma of 0.01
3. Rigid body (RIGU) restrains
 C56, C55, C54, C53, C52, C51
 with sigma for 1-2 distances of 0.004 and sigma for 1-3 distances of 0.004
4.a Ternary CH refined with riding coordinates:
 C20(H20), C19(H19), C5(H5), C16(H16), C4(H4), C1(H1)
4.b Secondary CH2 refined with riding coordinates:
 C53(H53A,H53B), C52(H52A,H52B), C55(H55A,H55B), C54(H54A,H54B)
4.c Aromatic/amide H refined with riding coordinates:
 C27(H27), C29(H29), C30(H30), C50(H50), C28(H28), C37(H37), C38(H38),
 C43(H43), C46(H46), C34(H34), C23(H23), C31(H31), C8(H8), C26(H26), C32(H32),
 C44(H44), C24(H24), C9(H9), C12(H12), C42(H42), C10(H10), C48(H48), C36(H36),
 C40(H40), C25(H25), C35(H35), C49(H49), C13(H13), C41(H41), C11(H11), C14(H14),
  C15(H15), C47(H47)
4.d Idealised Me refined as rotating group:
 C56(H56A,H56B,H56C), C51(H51A,H51B,H51C)
;
_shelx_shelxl_version_number 2014/7
_olex2_submission_special_instructions 'No special instructions were received'

loop_
_space_group_symop_operation_xyz
'x, y, z'
'-x, y+1/2, -z+1/2'
'-x, -y, -z'
'x, -y-1/2, z-1/2'

loop_
_atom_site_label
_atom_site_type_symbol
_atom_site_fract_x
_atom_site_fract_y
_atom_site_fract_z
_atom_site_U_iso_or_equiv
_atom_site_adp_type
_atom_site_occupancy
_atom_site_site_symmetry_order
_atom_site_calc_flag
_atom_site_refinement_flags_posn
_atom_site_refinement_flags_adp
Fe1 Fe 0.29605(3) 0.42540(3) 0.36146(3) 0.01103(14) Uani 1 1 d . .
P1 P 0.25292(6) 0.46159(6) 0.23595(5) 0.0125(2) Uani 1 1 d . .
N2 N 0.34412(18) 0.3134(2) 0.32595(16) 0.0116(6) Uani 1 1 d . .
N1 N 0.23127(18) 0.3377(2) 0.41012(16) 0.0133(6) Uani 1 1 d . .
C17 C 0.4634(2) 0.3792(2) 0.2614(2) 0.0130(8) Uani 1 1 d . .
C22 C 0.4779(2) 0.2958(2) 0.38147(19) 0.0104(7) Uani 1 1 d . .
C27 C 0.4963(2) 0.5398(3) 0.2480(2) 0.0152(8) Uani 1 1 d . .
H27 H 0.4926 0.6011 0.2640 0.018 Uiso 1 1 calc R .
C33 C 0.3126(2) 0.4250(3) 0.15528(19) 0.0137(8) Uani 1 1 d . .
C29 C 0.5504(2) 0.4282(3) 0.1635(2) 0.0178(8) Uani 1 1 d . .
H29 H 0.5816 0.4138 0.1227 0.021 Uiso 1 1 calc R .
C30 C 0.5110(2) 0.3586(3) 0.2009(2) 0.0147(8) Uani 1 1 d . .
H30 H 0.5164 0.2974 0.1854 0.018 Uiso 1 1 calc R .
C20 C 0.4078(2) 0.4428(2) 0.4211(2) 0.0125(7) Uani 1 1 d . .
H20 H 0.4045 0.4832 0.4661 0.015 Uiso 1 1 calc R .
C50 C 0.1570(3) 0.6180(3) 0.1921(2) 0.0211(9) Uani 1 1 d . .
H50 H 0.1146 0.5766 0.1842 0.025 Uiso 1 1 calc R .
C18 C 0.4547(2) 0.4709(2) 0.2859(2) 0.0136(8) Uani 1 1 d . .
C28 C 0.5430(2) 0.5189(3) 0.1872(2) 0.0192(9) Uani 1 1 d . .
H28 H 0.5693 0.5661 0.1624 0.023 Uiso 1 1 calc R .
C19 C 0.4048(2) 0.4950(2) 0.3497(2) 0.0126(7) Uani 1 1 d . .
H19 H 0.4006 0.5621 0.3577 0.015 Uiso 1 1 calc R .
C45 C 0.2329(2) 0.5848(3) 0.2144(2) 0.0150(8) Uani 1 1 d . .
C37 C 0.3524(2) 0.2974(3) 0.0766(2) 0.0185(8) Uani 1 1 d . .
H37 H 0.3532 0.2340 0.0666 0.022 Uiso 1 1 calc R .
C39 C 0.1599(2) 0.4031(3) 0.1985(2) 0.0157(8) Uani 1 1 d . .
C5 C 0.2668(2) 0.5241(2) 0.4461(2) 0.0149(8) Uani 1 1 d . .
H5 H 0.3020 0.5786 0.4469 0.018 Uiso 1 1 calc R .
C38 C 0.3157(2) 0.3303(3) 0.1401(2) 0.0165(8) Uani 1 1 d . .
H38 H 0.2928 0.2886 0.1731 0.020 Uiso 1 1 calc R .
C21 C 0.4614(2) 0.3636(2) 0.4367(2) 0.0131(8) Uani 1 1 d . .
C43 C 0.0539(2) 0.2921(3) 0.2128(2) 0.0249(9) Uani 1 1 d . .
H43 H 0.0270 0.2516 0.2438 0.030 Uiso 1 1 calc R .
C46 C 0.2951(2) 0.6486(3) 0.2262(2) 0.0175(8) Uani 1 1 d . .
H46 H 0.3461 0.6278 0.2418 0.021 Uiso 1 1 calc R .
C34 C 0.3482(2) 0.4861(3) 0.1057(2) 0.0177(8) Uani 1 1 d . .
H34 H 0.3466 0.5497 0.1149 0.021 Uiso 1 1 calc R .
C23 C 0.5370(2) 0.2297(2) 0.3965(2) 0.0147(8) Uani 1 1 d . .
H23 H 0.5487 0.1872 0.3586 0.018 Uiso 1 1 calc R .
C16 C 0.4281(2) 0.3013(2) 0.3058(2) 0.0129(8) Uani 1 1 d . .
H16 H 0.4331 0.2430 0.2775 0.016 Uiso 1 1 calc R .
C3 C 0.1229(2) 0.4959(3) 0.3920(2) 0.0170(8) Uani 1 1 d . .
C4 C 0.2058(2) 0.5282(2) 0.3862(2) 0.0154(8) Uani 1 1 d . .
H4 H 0.2091 0.5841 0.3546 0.019 Uiso 1 1 calc R .
C31 C 0.2455(2) 0.2497(3) 0.3949(2) 0.0152(8) Uani 1 1 d . .
H31 H 0.2157 0.2012 0.4138 0.018 Uiso 1 1 calc R .
C8 C 0.2067(2) 0.3727(3) 0.6100(2) 0.0200(9) Uani 1 1 d . .
H8 H 0.1752 0.3209 0.6183 0.024 Uiso 1 1 calc R .
C1 C 0.1719(2) 0.3570(3) 0.4679(2) 0.0160(8) Uani 1 1 d . .
H1 H 0.1501 0.2980 0.4853 0.019 Uiso 1 1 calc R .
C26 C 0.5020(2) 0.3559(2) 0.5093(2) 0.0155(8) Uani 1 1 d . .
H26 H 0.4898 0.3970 0.5480 0.019 Uiso 1 1 calc R .
C7 C 0.2126(2) 0.4059(3) 0.5357(2) 0.0159(8) Uani 1 1 d . .
C32 C 0.3088(2) 0.2361(2) 0.34826(19) 0.0128(8) Uani 1 1 d . .
H32 H 0.3254 0.1774 0.3337 0.015 Uiso 1 1 calc R .
C6 C 0.2591(2) 0.4849(3) 0.5227(2) 0.0152(8) Uani 1 1 d . .
C44 C 0.1185(2) 0.3426(3) 0.2438(2) 0.0171(8) Uani 1 1 d . .
H44 H 0.1344 0.3358 0.2955 0.021 Uiso 1 1 calc R .
C24 C 0.5785(2) 0.2265(3) 0.4676(2) 0.0171(8) Uani 1 1 d . .
H24 H 0.6189 0.1828 0.4771 0.021 Uiso 1 1 calc R .
C9 C 0.2473(3) 0.4158(3) 0.6719(2) 0.0262(10) Uani 1 1 d . .
H9 H 0.2423 0.3935 0.7215 0.031 Uiso 1 1 calc R .
C12 C 0.0592(3) 0.5475(3) 0.3573(2) 0.0236(9) Uani 1 1 d . .
H12 H 0.0704 0.6004 0.3294 0.028 Uiso 1 1 calc R .
C42 C 0.0290(3) 0.3014(3) 0.1361(2) 0.0273(10) Uani 1 1 d . .
H42 H -0.0142 0.2672 0.1154 0.033 Uiso 1 1 calc R .
C10 C 0.2950(3) 0.4917(3) 0.6598(2) 0.0262(10) Uani 1 1 d . .
H10 H 0.3232 0.5197 0.7012 0.031 Uiso 1 1 calc R .
C2 C 0.1043(2) 0.4147(3) 0.4319(2) 0.0167(8) Uani 1 1 d . .
C48 C 0.2060(3) 0.7746(3) 0.1932(2) 0.0255(10) Uani 1 1 d . .
H48 H 0.1968 0.8377 0.1862 0.031 Uiso 1 1 calc R .
C36 C 0.3880(2) 0.3586(3) 0.0276(2) 0.0208(9) Uani 1 1 d . .
H36 H 0.4129 0.3364 -0.0150 0.025 Uiso 1 1 calc R .
C40 C 0.1341(2) 0.4120(3) 0.1208(2) 0.0211(9) Uani 1 1 d . .
H40 H 0.1612 0.4517 0.0893 0.025 Uiso 1 1 calc R .
C25 C 0.5598(2) 0.2886(3) 0.5246(2) 0.0160(8) Uani 1 1 d . .
H25 H 0.5861 0.2851 0.5731 0.019 Uiso 1 1 calc R .
C35 C 0.3861(2) 0.4526(3) 0.0424(2) 0.0206(9) Uani 1 1 d . .
H35 H 0.4104 0.4938 0.0099 0.025 Uiso 1 1 calc R .
C49 C 0.1439(3) 0.7124(3) 0.1816(2) 0.0237(9) Uani 1 1 d . .
H49 H 0.0928 0.7338 0.1666 0.028 Uiso 1 1 calc R .
C13 C -0.0191(3) 0.5213(3) 0.3636(2) 0.0275(10) Uani 1 1 d . .
H13 H -0.0602 0.5567 0.3401 0.033 Uiso 1 1 calc R .
C41 C 0.0690(3) 0.3622(3) 0.0906(2) 0.0263(10) Uani 1 1 d . .
H41 H 0.0519 0.3698 0.0392 0.032 Uiso 1 1 calc R .
C11 C 0.3013(2) 0.5265(3) 0.5860(2) 0.0202(9) Uani 1 1 d . .
H11 H 0.3337 0.5778 0.5784 0.024 Uiso 1 1 calc R .
C14 C -0.0371(3) 0.4429(3) 0.4046(2) 0.0267(10) Uani 1 1 d . .
H14 H -0.0901 0.4259 0.4098 0.032 Uiso 1 1 calc R .
C15 C 0.0245(2) 0.3899(3) 0.4379(2) 0.0227(9) Uani 1 1 d . .
H15 H 0.0124 0.3365 0.4649 0.027 Uiso 1 1 calc R .
C47 C 0.2817(3) 0.7433(3) 0.2152(2) 0.0215(9) Uani 1 1 d . .
H47 H 0.3238 0.7851 0.2226 0.026 Uiso 1 1 calc R .
C53 C 0.2320(5) 0.8933(5) 0.4090(5) 0.087(2) Uani 1 1 d . U
H53A H 0.2560 0.9058 0.3607 0.104 Uiso 1 1 calc R .
H53B H 0.2737 0.9014 0.4496 0.104 Uiso 1 1 calc R .
C52 C 0.2079(4) 0.7944(5) 0.4086(3) 0.0643(17) Uani 1 1 d . U
H52A H 0.2541 0.7567 0.3985 0.077 Uiso 1 1 calc R .
H52B H 0.1679 0.7845 0.3667 0.077 Uiso 1 1 calc R .
C56 C 0.0642(4) 1.0701(5) 0.3573(4) 0.081(2) Uani 1 1 d . U
H56A H 0.0337 1.0812 0.3097 0.121 Uiso 1 1 calc GR .
H56B H 0.0921 1.1258 0.3731 0.121 Uiso 1 1 calc GR .
H56C H 0.0289 1.0521 0.3960 0.121 Uiso 1 1 calc GR .
C51 C 0.1747(4) 0.7615(5) 0.4815(3) 0.072(2) Uani 1 1 d . U
H51A H 0.1559 0.6989 0.4750 0.107 Uiso 1 1 calc GR .
H51B H 0.1310 0.8008 0.4940 0.107 Uiso 1 1 calc GR .
H51C H 0.2158 0.7637 0.5223 0.107 Uiso 1 1 calc GR .
C55 C 0.1254(5) 0.9919(7) 0.3460(5) 0.115(3) Uani 1 1 d D U
H55A H 0.0977 0.9377 0.3248 0.137 Uiso 1 1 calc R .
H55B H 0.1635 1.0120 0.3096 0.137 Uiso 1 1 calc R .
C54 C 0.1687(5) 0.9671(6) 0.4196(4) 0.099(3) Uani 1 1 d D U
H54A H 0.1307 0.9444 0.4551 0.119 Uiso 1 1 calc R .
H54B H 0.1941 1.0221 0.4419 0.119 Uiso 1 1 calc R .

loop_
_atom_site_aniso_label
_atom_site_aniso_U_11
_atom_site_aniso_U_22
_atom_site_aniso_U_33
_atom_site_aniso_U_23
_atom_site_aniso_U_13
_atom_site_aniso_U_12
Fe1 0.0128(3) 0.0090(2) 0.0114(3) -0.0008(2) 0.0017(2) 0.0001(2)
P1 0.0129(5) 0.0109(4) 0.0138(5) -0.0007(4) 0.0016(4) 0.0001(4)
N2 0.0125(16) 0.0099(14) 0.0124(15) -0.0019(12) 0.0000(12) -0.0018(13)
N1 0.0128(16) 0.0138(15) 0.0131(15) 0.0004(12) 0.0000(12) -0.0010(13)
C17 0.0121(19) 0.0148(17) 0.0120(18) 0.0002(14) -0.0008(14) 0.0017(15)
C22 0.0115(18) 0.0096(15) 0.0102(17) 0.0009(13) 0.0013(14) -0.0029(14)
C27 0.015(2) 0.0126(17) 0.0176(19) -0.0007(15) -0.0013(15) -0.0039(16)
C33 0.0138(19) 0.0171(18) 0.0102(17) -0.0001(14) 0.0012(14) -0.0003(16)
C29 0.0128(19) 0.027(2) 0.0143(18) -0.0001(16) 0.0043(15) -0.0004(18)
C30 0.014(2) 0.0165(18) 0.0133(18) -0.0013(15) 0.0009(15) 0.0016(16)
C20 0.0114(18) 0.0122(17) 0.0138(18) -0.0025(14) -0.0007(14) -0.0033(15)
C50 0.020(2) 0.023(2) 0.021(2) 0.0032(17) 0.0043(17) 0.0009(18)
C18 0.0116(19) 0.0154(17) 0.0133(18) 0.0029(14) -0.0039(15) 0.0008(16)
C28 0.016(2) 0.023(2) 0.018(2) 0.0072(16) -0.0006(16) -0.0037(17)
C19 0.0136(19) 0.0074(15) 0.0168(19) -0.0032(14) 0.0006(15) 0.0004(15)
C45 0.017(2) 0.0151(18) 0.0135(18) 0.0024(14) 0.0041(15) 0.0028(16)
C37 0.017(2) 0.0169(18) 0.021(2) -0.0068(16) 0.0007(16) 0.0008(17)
C39 0.014(2) 0.0138(17) 0.0198(19) -0.0027(15) 0.0013(15) -0.0010(15)
C5 0.017(2) 0.0089(16) 0.0189(19) -0.0041(14) 0.0041(16) -0.0001(15)
C38 0.018(2) 0.0139(17) 0.0180(19) -0.0001(15) 0.0015(16) -0.0023(16)
C21 0.0128(19) 0.0128(17) 0.0143(18) 0.0001(14) 0.0044(15) -0.0038(15)
C43 0.020(2) 0.027(2) 0.028(2) -0.0010(18) 0.0065(18) -0.0072(19)
C46 0.021(2) 0.0156(18) 0.0162(19) 0.0026(15) 0.0023(16) 0.0018(17)
C34 0.019(2) 0.0171(18) 0.0172(19) -0.0004(15) -0.0003(16) -0.0011(16)
C23 0.015(2) 0.0132(17) 0.0158(19) 0.0011(14) 0.0035(15) -0.0003(15)
C16 0.0145(19) 0.0116(16) 0.0129(18) -0.0031(14) 0.0021(15) 0.0011(15)
C3 0.017(2) 0.0223(19) 0.0120(18) -0.0049(15) 0.0007(15) 0.0045(17)
C4 0.019(2) 0.0118(17) 0.0159(19) -0.0010(15) 0.0040(16) 0.0036(16)
C31 0.016(2) 0.0142(18) 0.0155(19) 0.0023(14) -0.0008(15) -0.0022(16)
C8 0.021(2) 0.022(2) 0.0176(19) 0.0049(16) 0.0067(17) 0.0108(18)
C1 0.018(2) 0.0163(18) 0.0140(18) 0.0011(15) 0.0054(16) -0.0013(16)
C26 0.019(2) 0.0124(17) 0.0148(18) -0.0022(14) 0.0025(16) -0.0057(16)
C7 0.014(2) 0.0182(18) 0.0156(19) -0.0001(15) 0.0037(15) 0.0063(16)
C32 0.014(2) 0.0095(16) 0.0146(18) -0.0032(14) -0.0012(15) -0.0006(15)
C6 0.013(2) 0.0171(18) 0.0151(19) -0.0030(15) 0.0002(15) 0.0061(16)
C44 0.017(2) 0.0170(18) 0.0174(19) -0.0010(15) 0.0036(16) -0.0002(17)
C24 0.017(2) 0.0161(18) 0.018(2) 0.0015(15) -0.0012(16) 0.0029(16)
C9 0.033(3) 0.032(2) 0.014(2) 0.0026(18) 0.0028(18) 0.016(2)
C12 0.026(2) 0.029(2) 0.016(2) -0.0020(17) 0.0026(17) 0.0115(19)
C42 0.021(2) 0.027(2) 0.033(2) -0.0081(19) -0.0045(19) -0.0072(19)
C10 0.030(3) 0.032(2) 0.016(2) -0.0117(18) -0.0070(18) 0.013(2)
C2 0.016(2) 0.023(2) 0.0115(18) -0.0027(15) 0.0032(15) 0.0030(17)
C48 0.032(3) 0.0136(18) 0.032(2) 0.0058(17) 0.007(2) 0.0073(19)
C36 0.016(2) 0.032(2) 0.0139(19) -0.0063(17) 0.0022(16) 0.0049(18)
C40 0.020(2) 0.022(2) 0.020(2) 0.0029(16) -0.0011(17) -0.0019(18)
C25 0.017(2) 0.0174(18) 0.0134(18) 0.0023(15) 0.0003(15) -0.0055(16)
C35 0.022(2) 0.026(2) 0.0141(19) 0.0040(16) 0.0040(16) -0.0009(18)
C49 0.020(2) 0.022(2) 0.030(2) 0.0067(18) 0.0049(18) 0.0092(18)
C13 0.020(2) 0.039(3) 0.023(2) -0.0049(19) -0.0023(18) 0.012(2)
C41 0.023(2) 0.031(2) 0.023(2) -0.0003(18) -0.0080(18) -0.001(2)
C11 0.019(2) 0.021(2) 0.020(2) -0.0046(16) 0.0013(17) 0.0040(17)
C14 0.014(2) 0.041(3) 0.026(2) -0.011(2) 0.0027(17) -0.001(2)
C15 0.021(2) 0.027(2) 0.020(2) -0.0059(17) 0.0058(17) -0.0005(19)
C47 0.026(2) 0.0157(19) 0.023(2) -0.0013(16) 0.0029(18) -0.0021(18)
C53 0.073(5) 0.073(4) 0.114(6) 0.010(4) 0.005(4) -0.001(4)
C52 0.060(4) 0.075(4) 0.058(4) 0.006(3) 0.004(3) 0.003(3)
C56 0.064(5) 0.083(5) 0.093(5) 0.036(4) -0.013(4) -0.013(4)
C51 0.090(5) 0.073(4) 0.052(4) 0.001(3) 0.007(3) 0.004(4)
C55 0.080(6) 0.125(7) 0.140(7) 0.068(5) 0.017(5) 0.006(5)
C54 0.095(6) 0.087(5) 0.115(6) 0.025(4) 0.001(5) 0.019(5)

loop_
_atom_type_symbol
_atom_type_description
_atom_type_scat_dispersion_real
_atom_type_scat_dispersion_imag
_atom_type_scat_source
C C 0.0033 0.0016 'International Tables Vol C Tables 4.2.6.8 and 6.1.1.4'
H H 0.0000 0.0000 'International Tables Vol C Tables 4.2.6.8 and 6.1.1.4'
Fe Fe 0.3463 0.8444 'International Tables Vol C Tables 4.2.6.8 and 6.1.1.4'
N N 0.0061 0.0033 'International Tables Vol C Tables 4.2.6.8 and 6.1.1.4'
P P 0.1023 0.0942 'International Tables Vol C Tables 4.2.6.8 and 6.1.1.4'

loop_
_geom_angle_atom_site_label_1
_geom_angle_atom_site_label_2
_geom_angle_atom_site_label_3
_geom_angle
N2 Fe1 P1 89.88(9)
N2 Fe1 C20 83.25(13)
N2 Fe1 C19 89.30(13)
N2 Fe1 C5 154.54(13)
N2 Fe1 C4 160.70(14)
N1 Fe1 P1 114.66(10)
N1 Fe1 N2 81.15(13)
N1 Fe1 C20 111.98(13)
N1 Fe1 C19 152.11(14)
N1 Fe1 C5 88.52(13)
N1 Fe1 C4 86.70(13)
C20 Fe1 P1 131.06(10)
C20 Fe1 C19 40.48(13)
C20 Fe1 C5 79.15(14)
C20 Fe1 C4 115.36(14)
C19 Fe1 P1 91.30(10)
C19 Fe1 C5 89.14(14)
C19 Fe1 C4 108.08(14)
C5 Fe1 P1 115.56(10)
C5 Fe1 C4 38.40(14)
C4 Fe1 P1 81.60(10)
C33 P1 Fe1 120.07(12)
C33 P1 C39 94.77(16)
C45 P1 Fe1 116.82(12)
C45 P1 C33 102.67(16)
C45 P1 C39 103.24(17)
C39 P1 Fe1 115.84(12)
C16 N2 Fe1 126.7(2)
C32 N2 Fe1 114.1(2)
C32 N2 C16 114.5(3)
C31 N1 Fe1 115.8(2)
C31 N1 C1 116.9(3)
C1 N1 Fe1 127.1(2)
C30 C17 C18 120.5(3)
C30 C17 C16 119.4(3)
C18 C17 C16 119.8(3)
C21 C22 C16 115.9(3)
C23 C22 C21 120.9(3)
C23 C22 C16 123.2(3)
C18 C27 H27 119.1
C28 C27 H27 119.1
C28 C27 C18 121.8(3)
C38 C33 P1 116.9(3)
C34 C33 P1 124.2(3)
C34 C33 C38 118.7(3)
C30 C29 H29 120.3
C28 C29 H29 120.3
C28 C29 C30 119.5(3)
C17 C30 H30 119.6
C29 C30 C17 120.9(3)
C29 C30 H30 119.6
Fe1 C20 H20 112.1
C19 C20 Fe1 69.8(2)
C19 C20 H20 112.1
C19 C20 C21 123.4(3)
C21 C20 Fe1 121.0(2)
C21 C20 H20 112.1
C45 C50 H50 119.7
C49 C50 H50 119.7
C49 C50 C45 120.6(4)
C17 C18 C27 117.4(3)
C17 C18 C19 121.8(3)
C27 C18 C19 120.7(3)
C27 C28 H28 120.0
C29 C28 C27 119.9(4)
C29 C28 H28 120.0
Fe1 C19 H19 112.8
C20 C19 Fe1 69.8(2)
C20 C19 C18 122.3(3)
C20 C19 H19 112.8
C18 C19 Fe1 119.7(2)
C18 C19 H19 112.8
C50 C45 P1 122.7(3)
C50 C45 C46 118.4(4)
C46 C45 P1 118.8(3)
C38 C37 H37 119.9
C38 C37 C36 120.2(4)
C36 C37 H37 119.9
C44 C39 P1 121.5(3)
C44 C39 C40 118.2(4)
C40 C39 P1 120.0(3)
Fe1 C5 H5 112.5
C4 C5 Fe1 72.7(2)
C4 C5 H5 112.5
C4 C5 C6 126.0(3)
C6 C5 Fe1 114.3(2)
C6 C5 H5 112.5
C33 C38 H38 119.6
C37 C38 C33 120.8(3)
C37 C38 H38 119.6
C22 C21 C20 123.7(3)
C26 C21 C22 117.1(3)
C26 C21 C20 119.1(3)
C44 C43 H43 119.7
C42 C43 H43 119.7
C42 C43 C44 120.5(4)
C45 C46 H46 119.6
C47 C46 C45 120.9(4)
C47 C46 H46 119.6
C33 C34 H34 119.8
C33 C34 C35 120.3(4)
C35 C34 H34 119.8
C22 C23 H23 119.8
C24 C23 C22 120.4(3)
C24 C23 H23 119.8
N2 C16 C17 116.2(3)
N2 C16 C22 106.2(3)
N2 C16 H16 109.4
C17 C16 C22 105.8(3)
C17 C16 H16 109.4
C22 C16 H16 109.4
C12 C3 C4 119.8(4)
C2 C3 C4 122.3(4)
C2 C3 C12 117.9(4)
Fe1 C4 H4 112.6
C5 C4 Fe1 68.9(2)
C5 C4 C3 125.3(3)
C5 C4 H4 112.6
C3 C4 Fe1 117.8(3)
C3 C4 H4 112.6
N1 C31 H31 123.0
N1 C31 C32 113.9(3)
C32 C31 H31 123.0
C7 C8 H8 119.6
C9 C8 H8 119.6
C9 C8 C7 120.8(4)
N1 C1 H1 108.9
N1 C1 C7 109.4(3)
N1 C1 C2 109.6(3)
C7 C1 H1 108.9
C7 C1 C2 111.1(3)
C2 C1 H1 108.9
C21 C26 H26 119.2
C25 C26 C21 121.6(3)
C25 C26 H26 119.2
C8 C7 C1 121.1(4)
C8 C7 C6 120.1(4)
C6 C7 C1 118.8(3)
N2 C32 C31 114.9(3)
N2 C32 H32 122.5
C31 C32 H32 122.5
C7 C6 C5 122.7(3)
C7 C6 C11 118.4(3)
C11 C6 C5 118.9(3)
C39 C44 H44 119.6
C43 C44 C39 120.8(4)
C43 C44 H44 119.6
C23 C24 H24 120.2
C23 C24 C25 119.7(4)
C25 C24 H24 120.2
C8 C9 H9 120.1
C10 C9 C8 119.9(4)
C10 C9 H9 120.1
C3 C12 H12 119.2
C13 C12 C3 121.5(4)
C13 C12 H12 119.2
C43 C42 H42 120.4
C43 C42 C41 119.2(4)
C41 C42 H42 120.4
C9 C10 H10 119.8
C9 C10 C11 120.3(4)
C11 C10 H10 119.8
C3 C2 C1 118.8(3)
C15 C2 C3 119.6(4)
C15 C2 C1 121.6(4)
C49 C48 H48 120.0
C47 C48 H48 120.0
C47 C48 C49 120.0(4)
C37 C36 H36 120.2
C35 C36 C37 119.6(3)
C35 C36 H36 120.2
C39 C40 H40 119.7
C41 C40 C39 120.6(4)
C41 C40 H40 119.7
C26 C25 C24 120.0(4)
C26 C25 H25 120.0
C24 C25 H25 120.0
C34 C35 H35 119.8
C36 C35 C34 120.4(4)
C36 C35 H35 119.8
C50 C49 H49 119.8
C48 C49 C50 120.4(4)
C48 C49 H49 119.8
C12 C13 H13 119.9
C12 C13 C14 120.3(4)
C14 C13 H13 119.9
C42 C41 H41 119.7
C40 C41 C42 120.6(4)
C40 C41 H41 119.7
C6 C11 H11 119.7
C10 C11 C6 120.5(4)
C10 C11 H11 119.7
C13 C14 H14 120.3
C13 C14 C15 119.4(4)
C15 C14 H14 120.3
C2 C15 H15 119.3
C14 C15 C2 121.3(4)
C14 C15 H15 119.3
C46 C47 H47 120.1
C48 C47 C46 119.8(4)
C48 C47 H47 120.1
H53A C53 H53B 107.0
C52 C53 H53A 107.6
C52 C53 H53B 107.6
C52 C53 C54 118.8(7)
C54 C53 H53A 107.6
C54 C53 H53B 107.6
C53 C52 H52A 108.6
C53 C52 H52B 108.6
C53 C52 C51 114.6(6)
H52A C52 H52B 107.6
C51 C52 H52A 108.6
C51 C52 H52B 108.6
H56A C56 H56B 109.5
H56A C56 H56C 109.5
H56B C56 H56C 109.5
C55 C56 H56A 109.5
C55 C56 H56B 109.5
C55 C56 H56C 109.5
C52 C51 H51A 109.5
C52 C51 H51B 109.5
C52 C51 H51C 109.5
H51A C51 H51B 109.5
H51A C51 H51C 109.5
H51B C51 H51C 109.5
C56 C55 H55A 109.4
C56 C55 H55B 109.4
H55A C55 H55B 108.0
C54 C55 C56 111.1(8)
C54 C55 H55A 109.4
C54 C55 H55B 109.4
C53 C54 H54A 109.2
C53 C54 H54B 109.2
C55 C54 C53 111.8(7)
C55 C54 H54A 109.2
C55 C54 H54B 109.2
H54A C54 H54B 107.9

loop_
_geom_bond_atom_site_label_1
_geom_bond_atom_site_label_2
_geom_bond_distance
Fe1 P1 2.3202(11)
Fe1 N2 1.922(3)
Fe1 N1 1.898(3)
Fe1 C20 2.098(4)
Fe1 C19 2.098(4)
Fe1 C5 2.127(3)
Fe1 C4 2.177(4)
P1 C33 1.849(4)
P1 C45 1.842(4)
P1 C39 1.854(4)
N2 C16 1.478(4)
N2 C32 1.330(4)
N1 C31 1.321(5)
N1 C1 1.483(4)
C17 C30 1.391(5)
C17 C18 1.400(5)
C17 C16 1.505(5)
C22 C21 1.411(5)
C22 C23 1.386(5)
C22 C16 1.519(5)
C27 H27 0.9300
C27 C18 1.402(5)
C27 C28 1.386(5)
C33 C38 1.393(5)
C33 C34 1.392(5)
C29 H29 0.9300
C29 C30 1.384(5)
C29 C28 1.379(5)
C30 H30 0.9300
C20 H20 0.9800
C20 C19 1.451(5)
C20 C21 1.468(5)
C50 H50 0.9300
C50 C45 1.391(5)
C50 C49 1.388(5)
C18 C19 1.471(5)
C28 H28 0.9300
C19 H19 0.9800
C45 C46 1.394(5)
C37 H37 0.9300
C37 C38 1.381(5)
C37 C36 1.387(5)
C39 C44 1.388(5)
C39 C40 1.402(5)
C5 H5 0.9800
C5 C4 1.416(5)
C5 C6 1.463(5)
C38 H38 0.9300
C21 C26 1.403(5)
C43 H43 0.9300
C43 C44 1.386(5)
C43 C42 1.381(6)
C46 H46 0.9300
C46 C47 1.394(5)
C34 H34 0.9300
C34 C35 1.393(5)
C23 H23 0.9300
C23 C24 1.384(5)
C16 H16 0.9800
C3 C4 1.471(5)
C3 C12 1.405(5)
C3 C2 1.405(5)
C4 H4 0.9800
C31 H31 0.9300
C31 C32 1.389(5)
C8 H8 0.9300
C8 C7 1.388(5)
C8 C9 1.386(6)
C1 H1 0.9800
C1 C7 1.503(5)
C1 C2 1.510(5)
C26 H26 0.9300
C26 C25 1.384(5)
C7 C6 1.406(5)
C32 H32 0.9300
C6 C11 1.407(5)
C44 H44 0.9300
C24 H24 0.9300
C24 C25 1.387(5)
C9 H9 0.9300
C9 C10 1.378(6)
C12 H12 0.9300
C12 C13 1.375(6)
C42 H42 0.9300
C42 C41 1.382(6)
C10 H10 0.9300
C10 C11 1.391(5)
C2 C15 1.392(5)
C48 H48 0.9300
C48 C49 1.379(6)
C48 C47 1.376(6)
C36 H36 0.9300
C36 C35 1.380(6)
C40 H40 0.9300
C40 C41 1.381(6)
C25 H25 0.9300
C35 H35 0.9300
C49 H49 0.9300
C13 H13 0.9300
C13 C14 1.380(6)
C41 H41 0.9300
C11 H11 0.9300
C14 H14 0.9300
C14 C15 1.382(6)
C15 H15 0.9300
C47 H47 0.9300
C53 H53A 0.9700
C53 H53B 0.9700
C53 C52 1.481(9)
C53 C54 1.521(10)
C52 H52A 0.9700
C52 H52B 0.9700
C52 C51 1.493(8)
C56 H56A 0.9600
C56 H56B 0.9600
C56 H56C 0.9600
C56 C55 1.543(11)
C51 H51A 0.9600
C51 H51B 0.9600
C51 H51C 0.9600
C55 H55A 0.9700
C55 H55B 0.9700
C55 C54 1.478(7)
C54 H54A 0.9700
C54 H54B 0.9700

loop_
_geom_torsion_atom_site_label_1
_geom_torsion_atom_site_label_2
_geom_torsion_atom_site_label_3
_geom_torsion_atom_site_label_4
_geom_torsion
Fe1 P1 C33 C38 68.7(3)
Fe1 P1 C33 C34 -117.0(3)
Fe1 P1 C45 C50 -115.5(3)
Fe1 P1 C45 C46 59.6(3)
Fe1 P1 C39 C44 0.9(4)
Fe1 P1 C39 C40 -172.6(3)
Fe1 N2 C16 C17 -41.3(4)
Fe1 N2 C16 C22 76.1(3)
Fe1 N2 C32 C31 -1.9(4)
Fe1 N1 C31 C32 3.0(4)
Fe1 N1 C1 C7 -57.5(4)
Fe1 N1 C1 C2 64.6(4)
Fe1 C20 C19 C18 -113.1(3)
Fe1 C20 C21 C22 45.4(5)
Fe1 C20 C21 C26 -137.8(3)
Fe1 C5 C4 C3 109.8(4)
Fe1 C5 C6 C7 -49.4(4)
Fe1 C5 C6 C11 129.2(3)
P1 Fe1 N1 C31 82.6(3)
P1 Fe1 N1 C1 -103.0(3)
P1 C33 C38 C37 173.8(3)
P1 C33 C34 C35 -174.4(3)
P1 C45 C46 C47 -176.1(3)
P1 C39 C44 C43 -173.3(3)
P1 C39 C40 C41 174.2(3)
N2 Fe1 N1 C31 -3.1(3)
N2 Fe1 N1 C1 171.2(3)
N1 C31 C32 N2 -0.7(5)
N1 C1 C7 C8 -126.9(4)
N1 C1 C7 C6 51.2(4)
N1 C1 C2 C3 -51.0(4)
N1 C1 C2 C15 129.6(3)
C17 C18 C19 Fe1 -38.6(5)
C17 C18 C19 C20 45.1(5)
C22 C21 C26 C25 4.2(5)
C22 C23 C24 C25 1.4(5)
C27 C18 C19 Fe1 142.2(3)
C27 C18 C19 C20 -134.1(4)
C33 P1 C45 C50 110.9(3)
C33 P1 C45 C46 -73.9(3)
C33 P1 C39 C44 127.7(3)
C33 P1 C39 C40 -45.8(3)
C33 C34 C35 C36 0.8(6)
C30 C17 C18 C27 -0.8(6)
C30 C17 C18 C19 -180.0(3)
C30 C17 C16 N2 -138.4(3)
C30 C17 C16 C22 104.0(4)
C30 C29 C28 C27 0.0(6)
C20 Fe1 N1 C31 -82.1(3)
C20 Fe1 N1 C1 92.2(3)
C20 C21 C26 C25 -172.8(3)
C50 C45 C46 C47 -0.8(5)
C18 C17 C30 C29 -0.3(6)
C18 C17 C16 N2 47.9(5)
C18 C17 C16 C22 -69.7(4)
C18 C27 C28 C29 -1.1(6)
C28 C27 C18 C17 1.5(6)
C28 C27 C18 C19 -179.3(3)
C28 C29 C30 C17 0.8(6)
C19 Fe1 N1 C31 -74.4(4)
C19 Fe1 N1 C1 99.9(4)
C19 C20 C21 C22 -39.6(5)
C19 C20 C21 C26 137.2(4)
C45 P1 C33 C38 -159.7(3)
C45 P1 C33 C34 14.7(4)
C45 P1 C39 C44 -128.0(3)
C45 P1 C39 C40 58.4(3)
C45 C50 C49 C48 -0.1(6)
C45 C46 C47 C48 0.9(6)
C37 C36 C35 C34 -0.6(6)
C39 P1 C33 C38 -55.0(3)
C39 P1 C33 C34 119.4(3)
C39 P1 C45 C50 12.9(3)
C39 P1 C45 C46 -172.0(3)
C39 C40 C41 C42 -1.3(7)
C5 Fe1 N1 C31 -159.8(3)
C5 Fe1 N1 C1 14.6(3)
C5 C6 C11 C10 179.5(4)
C38 C33 C34 C35 -0.1(6)
C38 C37 C36 C35 -0.4(6)
C21 C22 C23 C24 2.8(5)
C21 C22 C16 N2 -46.5(4)
C21 C22 C16 C17 77.6(4)
C21 C20 C19 Fe1 114.5(3)
C21 C20 C19 C18 1.3(5)
C21 C26 C25 C24 -0.3(6)
C43 C42 C41 C40 1.2(7)
C34 C33 C38 C37 -0.9(6)
C23 C22 C21 C20 171.4(3)
C23 C22 C21 C26 -5.5(5)
C23 C22 C16 N2 134.1(3)
C23 C22 C16 C17 -101.7(4)
C23 C24 C25 C26 -2.6(6)
C16 N2 C32 C31 155.5(3)
C16 C17 C30 C29 -174.0(3)
C16 C17 C18 C27 172.8(3)
C16 C17 C18 C19 -6.4(5)
C16 C22 C21 C20 -8.0(5)
C16 C22 C21 C26 175.1(3)
C16 C22 C23 C24 -177.9(3)
C3 C12 C13 C14 -0.1(6)
C3 C2 C15 C14 0.8(6)
C4 Fe1 N1 C31 161.8(3)
C4 Fe1 N1 C1 -23.8(3)
C4 C5 C6 C7 36.4(5)
C4 C5 C6 C11 -145.1(4)
C4 C3 C12 C13 -177.8(3)
C4 C3 C2 C1 -1.9(5)
C4 C3 C2 C15 177.4(3)
C31 N1 C1 C7 116.8(4)
C31 N1 C1 C2 -121.1(4)
C8 C7 C6 C5 -179.1(3)
C8 C7 C6 C11 2.3(5)
C8 C9 C10 C11 1.4(6)
C1 N1 C31 C32 -172.0(3)
C1 C7 C6 C5 2.8(5)
C1 C7 C6 C11 -175.8(3)
C1 C2 C15 C14 -179.8(4)
C7 C8 C9 C10 -1.0(6)
C7 C1 C2 C3 70.0(4)
C7 C1 C2 C15 -109.3(4)
C7 C6 C11 C10 -1.8(5)
C32 N2 C16 C17 164.7(3)
C32 N2 C16 C22 -77.9(4)
C6 C5 C4 Fe1 -107.8(3)
C6 C5 C4 C3 2.0(6)
C44 C39 C40 C41 0.5(6)
C44 C43 C42 C41 -0.4(6)
C9 C8 C7 C1 177.1(3)
C9 C8 C7 C6 -0.9(6)
C9 C10 C11 C6 0.0(6)
C12 C3 C4 Fe1 -136.8(3)
C12 C3 C4 C5 140.5(4)
C12 C3 C2 C1 178.5(3)
C12 C3 C2 C15 -2.2(5)
C12 C13 C14 C15 -1.4(6)
C42 C43 C44 C39 -0.4(6)
C2 C3 C4 Fe1 43.6(4)
C2 C3 C4 C5 -39.1(5)
C2 C3 C12 C13 1.8(6)
C2 C1 C7 C8 111.9(4)
C2 C1 C7 C6 -70.0(4)
C36 C37 C38 C33 1.1(6)
C40 C39 C44 C43 0.3(6)
C49 C50 C45 P1 175.6(3)
C49 C50 C45 C46 0.4(5)
C49 C48 C47 C46 -0.6(6)
C13 C14 C15 C2 1.0(6)
C47 C48 C49 C50 0.2(6)
C52 C53 C54 C55 -85.1(9)
C56 C55 C54 C53 -177.3(7)
C54 C53 C52 C51 -61.5(9)
